data_8107446
loop_
_publ_author_name
'Gao, Peng-Fu'
'Li, Ting'
'Fu, Hong-Ru'

_publ_section_title
;
 Crystal structure of bis(\m2-1-pyrenecarboxylato-\k3
 O,O&#x2032;:O&#x2032;)-bis(1-pyrenecarboxylato-\k2
 O,O&#x2032;)-(benzimidazole-\k1 N)dicadmium(II), C82H48Cd2N4O8
;
_journal_issue 2
_journal_name_full 'Zeitschrift f\"ur Kristallographie - New Crystal Structures'
_journal_page_first 377
_journal_page_last 379
_journal_paper_doi 10.1515/ncrs-2022-0557
_journal_volume 238
_journal_year 2023
_chemical_formula_moiety 'C82 H48 Cd2 N4 O8'
_chemical_formula_sum 'C82 H48 Cd2 N4 O8'
_chemical_formula_weight 1442.04
_space_group_crystal_system triclinic
_space_group_IT_number 2
_space_group_name_Hall '-P 1'
_space_group_name_H-M_alt 'P -1'
_atom_sites_solution_hydrogens geom
_atom_sites_solution_primary dual
_cell_angle_alpha 98.967(3)
_cell_angle_beta 99.207(3)
_cell_angle_gamma 95.921(3)
_cell_formula_units_Z 1
_cell_length_a 7.6031(3)
_cell_length_b 10.6963(3)
_cell_length_c 19.0717(7)
_cell_measurement_reflns_used 5385
_cell_measurement_temperature 293(2)
_cell_measurement_theta_max 27.2620
_cell_measurement_theta_min 3.7310
_cell_volume 1499.21(9)
_computing_cell_refinement 'CrysAlisPro 1.171.39.46 (Rigaku OD, 2018)'
_computing_data_collection 'CrysAlisPro 1.171.39.46 (Rigaku OD, 2018)'
_computing_data_reduction 'CrysAlisPro 1.171.39.46 (Rigaku OD, 2018)'
_computing_molecular_graphics 'Olex2 1.5-alpha (Dolomanov et al., 2009)'
_computing_publication_material 'Olex2 1.5-alpha (Dolomanov et al., 2009)'
_computing_structure_refinement 'SHELXL 2014/7 (Sheldrick, 2015)'
_computing_structure_solution 'SHELXT 2014/5 (Sheldrick, 2014)'
_diffrn_ambient_temperature 293(2)
_diffrn_detector 'CCD plate'
_diffrn_detector_area_resol_mean 8.0584
_diffrn_detector_type EosS2
_diffrn_measured_fraction_theta_full 0.985
_diffrn_measured_fraction_theta_max 0.800
_diffrn_measurement_details
;
List of Runs (angles in degrees, time in seconds):

  # Type    Start    End  Width  t~exp~   \w     \q     \k     \f   Frames
--------------------------------------------------------------------------
  1  \w    -39.00 -11.00   1.00    8.00    --  -12.53  77.00   0.00   28
  2  \w     -4.00  23.00   1.00    8.00    --  -12.53 -99.00 120.00   27
  3  \w     18.00  53.00   1.00    8.00    --  -12.53  77.00   0.00   35
  4  \w    -80.00  14.00   1.00    8.00    --  -12.53 -77.00-120.00   94
  5  \w    -54.00  25.00   1.00    8.00    --   13.55 -57.00 120.00   79
  6  \w     -3.00  25.00   1.00    8.00    --   13.55  57.00 150.00   28
  7  \w     35.00  86.00   1.00    8.00    --   13.55 178.00 120.00   51
;
_diffrn_measurement_device 'four-circle diffractometer'
_diffrn_measurement_device_type 'SuperNova, Single source at offset/far, EosS2'
_diffrn_measurement_method '\w scans'
_diffrn_orient_matrix_type 'CrysAlisPro convention (1999,Acta A55,543-557)'
_diffrn_orient_matrix_UB_11 -0.0030935000
_diffrn_orient_matrix_UB_12 0.0141229000
_diffrn_orient_matrix_UB_13 -0.0352669000
_diffrn_orient_matrix_UB_21 -0.0845078000
_diffrn_orient_matrix_UB_22 0.0219888000
_diffrn_orient_matrix_UB_23 0.0012671000
_diffrn_orient_matrix_UB_31 0.0440183000
_diffrn_orient_matrix_UB_32 0.0624743000
_diffrn_orient_matrix_UB_33 0.0148090000
_diffrn_radiation_monochromator mirror
_diffrn_radiation_probe x-ray
_diffrn_radiation_type MoK\a
_diffrn_radiation_wavelength 0.71073
_diffrn_reflns_av_R_equivalents 0.0251
_diffrn_reflns_av_unetI/netI 0.0550
_diffrn_reflns_Laue_measured_fraction_full 0.985
_diffrn_reflns_Laue_measured_fraction_max 0.800
_diffrn_reflns_limit_h_max 8
_diffrn_reflns_limit_h_min -10
_diffrn_reflns_limit_k_max 13
_diffrn_reflns_limit_k_min -14
_diffrn_reflns_limit_l_max 24
_diffrn_reflns_limit_l_min -25
_diffrn_reflns_number 10761
_diffrn_reflns_point_group_measured_fraction_full 0.985
_diffrn_reflns_point_group_measured_fraction_max 0.800
_diffrn_reflns_theta_full 25.242
_diffrn_reflns_theta_max 28.045
_diffrn_reflns_theta_min 3.280
_diffrn_source 'micro-focus sealed X-ray tube'
_diffrn_source_type 'SuperNova (Mo) X-ray Source'
_exptl_absorpt_coefficient_mu 0.779
_exptl_absorpt_correction_T_max 0.869
_exptl_absorpt_correction_T_min 0.869
_exptl_absorpt_correction_type multi-scan
_exptl_absorpt_process_details
;
CrysAlisPro 1.171.39.46 (Rigaku Oxford Diffraction, 2018)
Empirical absorption correction using spherical harmonics,
 implemented in SCALE3 ABSPACK scaling algorithm.
;
_exptl_crystal_colour 'clear orangish orange'
_exptl_crystal_colour_lustre clear
_exptl_crystal_colour_modifier orangish
_exptl_crystal_colour_primary orange
_exptl_crystal_density_diffrn 1.597
_exptl_crystal_description block
_exptl_crystal_F_000 728
_exptl_crystal_size_max 0.18
_exptl_crystal_size_mid 0.18
_exptl_crystal_size_min 0.18
_refine_diff_density_max 0.728
_refine_diff_density_min -0.439
_refine_diff_density_rms 0.072
_refine_ls_extinction_coef .
_refine_ls_extinction_method none
_refine_ls_goodness_of_fit_ref 1.022
_refine_ls_hydrogen_treatment constr
_refine_ls_matrix_type full
_refine_ls_number_parameters 433
_refine_ls_number_reflns 5819
_refine_ls_number_restraints 6
_refine_ls_restrained_S_all 1.031
_refine_ls_R_factor_all 0.0535
_refine_ls_R_factor_gt 0.0396
_refine_ls_shift/su_max 0.001
_refine_ls_shift/su_mean 0.000
_refine_ls_structure_factor_coef Fsqd
_refine_ls_weighting_details 'w=1/[\s^2^(Fo^2^)+(0.0348P)^2^+0.1544P] where P=(Fo^2^+2Fc^2^)/3'
_refine_ls_weighting_scheme calc
_refine_ls_wR_factor_gt 0.0760
_refine_ls_wR_factor_ref 0.0802
_reflns_Friedel_coverage 0.000
_reflns_Friedel_fraction_full .
_reflns_Friedel_fraction_max .
_reflns_number_gt 4859
_reflns_number_total 7270
_reflns_threshold_expression 'I > 2\s(I)'
_cod_data_source_file suppl_j_ncrs-2022-0557_suppl.cif
_cod_data_source_block 1
_cod_database_code 8107446
_shelx_space_group_comment
;
The symmetry employed for this shelxl refinement is uniquely defined
by the following loop, which should always be used as a source of
symmetry information in preference to the above space-group names.
They are only intended as comments.
;
_shelx_estimated_absorpt_t_max 0.873
_shelx_estimated_absorpt_t_min 0.873
_reflns_odcompleteness_completeness 99.75
_reflns_odcompleteness_iscentric 1
_reflns_odcompleteness_theta 24.66
_olex2_refinement_description
;
1. Fixed Uiso
 At 1.2 times of:
  All C(H) groups, All N(H) groups
2. Uiso/Uaniso restraints and constraints
Uanis(O4) \\sim Ueq: with sigma of 0.001 and sigma for terminal atoms of 0.002
3.a Aromatic/amide H refined with riding coordinates:
 N2(H2), C21(H21), C11(H11), C20(H20), C10(H10), C31(H31), C27(H27), C41(H41),
 C13(H13), C1(H1), C30(H30), C6(H6), C28(H28), C35(H35), C33(H33), C14(H14),
 C37(H37), C18(H18), C16(H16), C34(H34), C17(H17), C5(H5), C3(H3), C4(H4)
;
_olex2_date_sample_data_collection 2018-10-21
_olex2_submission_special_instructions 'No special instructions were received'
_oxdiff_exptl_absorpt_empirical_details
;
Empirical correction (ABSPACK) includes:
- Absorption correction using spherical harmonics
- Frame scaling
;
_oxdiff_exptl_absorpt_empirical_full_max 1.672
_oxdiff_exptl_absorpt_empirical_full_min 0.704

loop_
_space_group_symop_operation_xyz
'x, y, z'
'-x, -y, -z'

loop_
_atom_site_label
_atom_site_type_symbol
_atom_site_fract_x
_atom_site_fract_y
_atom_site_fract_z
_atom_site_U_iso_or_equiv
_atom_site_adp_type
_atom_site_occupancy
_atom_site_site_symmetry_order
_atom_site_calc_flag
_atom_site_refinement_flags_posn
_atom_site_refinement_flags_adp
_atom_site_refinement_flags_occupancy
_atom_site_disorder_assembly
_atom_site_disorder_group
C1 C 0.9806(5) 0.2620(3) 0.4537(2) 0.0450(9) Uani 1 1 d . . . . .
H1 H 0.9549 0.2091 0.4088 0.054 Uiso 1 1 calc R U . . .
C2 C 1.1271(5) 0.4003(3) 0.5457(2) 0.0441(9) Uani 1 1 d . . . . .
C3 C 1.2468(6) 0.4885(3) 0.5955(3) 0.0624(12) Uani 1 1 d . . . . .
H3 H 1.3602 0.5158 0.5868 0.075 Uiso 1 1 calc R U . . .
C4 C 1.1923(6) 0.5343(3) 0.6580(3) 0.0676(13) Uani 1 1 d . . . . .
H4 H 1.2710 0.5939 0.6927 0.081 Uiso 1 1 calc R U . . .
C5 C 1.0219(7) 0.4950(3) 0.6720(2) 0.0620(12) Uani 1 1 d . . . . .
H5 H 0.9901 0.5290 0.7154 0.074 Uiso 1 1 calc R U . . .
C6 C 0.9004(5) 0.4064(3) 0.62235(19) 0.0464(9) Uani 1 1 d . . . . .
H6 H 0.7870 0.3794 0.6312 0.056 Uiso 1 1 calc R U . . .
C7 C 0.9559(5) 0.3599(3) 0.55873(18) 0.0359(8) Uani 1 1 d . . . . .
C8 C 0.3641(4) 0.1385(3) 0.57365(16) 0.0321(7) Uani 1 1 d . . . . .
C9 C 0.2368(4) 0.1419(2) 0.62628(15) 0.0273(7) Uani 1 1 d . . . . .
C10 C 0.0764(4) 0.0624(3) 0.60444(17) 0.0349(8) Uani 1 1 d . . . . .
H10 H 0.0566 0.0079 0.5601 0.042 Uiso 1 1 calc R U . . .
C11 C -0.0560(5) 0.0610(3) 0.64624(18) 0.0382(8) Uani 1 1 d . . . . .
H11 H -0.1616 0.0046 0.6304 0.046 Uiso 1 1 calc R U . . .
C12 C -0.0320(4) 0.1433(3) 0.71162(17) 0.0342(8) Uani 1 1 d . . . . .
C13 C -0.1710(5) 0.1514(3) 0.7550(2) 0.0465(9) Uani 1 1 d . . . . .
H13 H -0.2765 0.0944 0.7411 0.056 Uiso 1 1 calc R U . . .
C14 C -0.1512(5) 0.2387(4) 0.8146(2) 0.0513(10) Uani 1 1 d . . . . .
H14 H -0.2450 0.2425 0.8404 0.062 Uiso 1 1 calc R U . . .
C15 C 0.0075(5) 0.3260(3) 0.83992(18) 0.0413(9) Uani 1 1 d . . . . .
C16 C 0.0278(6) 0.4232(4) 0.90005(19) 0.0562(11) Uani 1 1 d . . . . .
H16 H -0.0666 0.4316 0.9253 0.067 Uiso 1 1 calc R U . . .
C17 C 0.1816(7) 0.5054(4) 0.9224(2) 0.0620(12) Uani 1 1 d . . . . .
H17 H 0.1899 0.5700 0.9620 0.074 Uiso 1 1 calc R U . . .
C18 C 0.3265(6) 0.4951(3) 0.88734(19) 0.0544(11) Uani 1 1 d . . . . .
H18 H 0.4329 0.5501 0.9045 0.065 Uiso 1 1 calc R U . . .
C19 C 0.3123(5) 0.4012(3) 0.82584(17) 0.0384(8) Uani 1 1 d . . . . .
C20 C 0.4553(5) 0.3907(3) 0.78562(18) 0.0446(9) Uani 1 1 d . . . . .
H20 H 0.5646 0.4423 0.8028 0.053 Uiso 1 1 calc R U . . .
C21 C 0.4341(4) 0.3074(3) 0.72325(17) 0.0378(8) Uani 1 1 d . . . . .
H21 H 0.5294 0.3042 0.6982 0.045 Uiso 1 1 calc R U . . .
C22 C 0.2713(4) 0.2241(2) 0.69412(15) 0.0277(7) Uani 1 1 d . . . . .
C23 C 0.1310(4) 0.2261(3) 0.73583(16) 0.0285(7) Uani 1 1 d . . . . .
C24 C 0.1531(4) 0.3169(3) 0.80110(16) 0.0332(8) Uani 1 1 d . . . . .
C25 C 0.4580(4) 0.1882(3) 0.34533(17) 0.0343(8) Uani 1 1 d . . . . .
C26 C 0.4049(4) 0.2039(3) 0.26815(17) 0.0350(8) Uani 1 1 d . . . . .
C27 C 0.2521(5) 0.2600(3) 0.25092(19) 0.0427(9) Uani 1 1 d . . . . .
H27 H 0.1881 0.2855 0.2871 0.051 Uiso 1 1 calc R U . . .
C28 C 0.1907(5) 0.2796(3) 0.18211(18) 0.0453(9) Uani 1 1 d . . . . .
H28 H 0.0845 0.3147 0.1723 0.054 Uiso 1 1 calc R U . . .
C29 C 0.2872(5) 0.2471(3) 0.12691(17) 0.0378(8) Uani 1 1 d . . . . .
C30 C 0.2300(5) 0.2679(3) 0.05472(18) 0.0436(8) Uani 1 1 d . . . . .
H30 H 0.1237 0.3024 0.0439 0.052 Uiso 1 1 calc R U . . .
C31 C 0.3249(5) 0.2392(3) 0.00278(19) 0.0462(9) Uani 1 1 d . . . . .
H31 H 0.2823 0.2525 -0.0436 0.055 Uiso 1 1 calc R U . . .
C32 C 0.4914(5) 0.1882(3) 0.01710(18) 0.0403(8) Uani 1 1 d . . . . .
C33 C 0.5965(5) 0.1614(3) -0.03568(19) 0.0496(10) Uani 1 1 d . . . . .
H33 H 0.5576 0.1760 -0.0821 0.059 Uiso 1 1 calc R U . . .
C34 C 0.7555(6) 0.1139(3) -0.0202(2) 0.0526(10) Uani 1 1 d . . . . .
H34 H 0.8248 0.0986 -0.0559 0.063 Uiso 1 1 calc R U . . .
C35 C 0.8144(5) 0.0886(3) 0.0478(2) 0.0496(10) Uani 1 1 d . . . . .
H35 H 0.9222 0.0553 0.0574 0.060 Uiso 1 1 calc R U . . .
C36 C 0.7134(5) 0.1126(3) 0.10236(18) 0.0391(8) Uani 1 1 d . . . . .
C37 C 0.7668(5) 0.0855(3) 0.17300(19) 0.0474(9) Uani 1 1 d . . . . .
H37 H 0.8720 0.0492 0.1830 0.057 Uiso 1 1 calc R U . . .
C38 C 0.5080(4) 0.1674(3) 0.21395(17) 0.0324(7) Uani 1 1 d . . . . .
C39 C 0.4486(4) 0.1930(3) 0.14342(17) 0.0328(7) Uani 1 1 d . . . . .
C40 C 0.5517(4) 0.1645(3) 0.08778(17) 0.0343(8) Uani 1 1 d . . . . .
C41 C 0.6707(5) 0.1103(3) 0.22573(19) 0.0439(9) Uani 1 1 d . . . . .
H41 H 0.7105 0.0902 0.2708 0.053 Uiso 1 1 calc R U . . .
Cd1 Cd 0.59809(3) 0.15430(2) 0.47960(2) 0.03199(9) Uani 1 1 d . . . . .
N1 N 0.8662(4) 0.2712(2) 0.49913(14) 0.0349(6) Uani 1 1 d . . . . .
N2 N 1.1348(4) 0.3355(3) 0.47880(17) 0.0497(8) Uani 1 1 d . . . . .
H2 H 1.2248 0.3417 0.4568 0.060 Uiso 1 1 calc R U . . .
O1 O 0.4933(3) 0.2245(2) 0.58049(12) 0.0468(6) Uani 1 1 d . . . . .
O2 O 0.3326(3) 0.05030(17) 0.51858(11) 0.0361(5) Uani 1 1 d . . . . .
O3 O 0.4099(3) 0.2606(2) 0.39474(12) 0.0445(6) Uani 1 1 d . . . . .
O4 O 0.5489(4) 0.1011(2) 0.35931(13) 0.0526(6) Uani 1 1 d . U . . .

loop_
_atom_site_aniso_label
_atom_site_aniso_U_11
_atom_site_aniso_U_22
_atom_site_aniso_U_33
_atom_site_aniso_U_23
_atom_site_aniso_U_13
_atom_site_aniso_U_12
Cd1 0.03367(16) 0.03547(13) 0.02937(14) 0.00615(9) 0.01314(11) 0.00391(10)
O2 0.0486(16) 0.0359(10) 0.0263(12) 0.0022(9) 0.0126(12) 0.0130(10)
O4 0.0583(10) 0.0533(9) 0.0481(10) 0.0114(8) 0.0085(8) 0.0141(8)
O3 0.0441(16) 0.0599(13) 0.0350(13) 0.0111(11) 0.0169(13) 0.0126(12)
O1 0.0410(16) 0.0571(13) 0.0412(14) -0.0024(11) 0.0218(13) -0.0047(12)
N1 0.0342(17) 0.0356(13) 0.0385(16) 0.0116(12) 0.0123(14) 0.0038(12)
N2 0.036(2) 0.0501(16) 0.074(2) 0.0250(16) 0.0262(18) 0.0095(15)
C25 0.029(2) 0.0379(16) 0.0347(19) 0.0089(14) 0.0052(16) -0.0036(14)
C8 0.034(2) 0.0375(16) 0.0299(18) 0.0104(14) 0.0105(16) 0.0156(15)
C39 0.030(2) 0.0317(15) 0.0357(19) 0.0070(13) 0.0048(16) 0.0009(13)
C38 0.030(2) 0.0327(15) 0.0345(18) 0.0087(13) 0.0046(16) 0.0022(13)
C12 0.030(2) 0.0410(16) 0.0370(19) 0.0148(14) 0.0117(17) 0.0081(15)
C22 0.0273(19) 0.0290(14) 0.0294(17) 0.0073(12) 0.0085(15) 0.0076(13)
C23 0.0281(19) 0.0343(15) 0.0282(17) 0.0125(13) 0.0085(15) 0.0115(13)
C26 0.033(2) 0.0382(16) 0.0346(19) 0.0107(14) 0.0053(17) 0.0011(14)
C21 0.032(2) 0.0495(18) 0.0320(18) 0.0035(15) 0.0117(17) 0.0030(15)
C40 0.034(2) 0.0336(15) 0.0344(19) 0.0056(14) 0.0069(17) 0.0002(14)
C9 0.0277(19) 0.0287(14) 0.0277(16) 0.0066(12) 0.0076(15) 0.0078(13)
C7 0.038(2) 0.0278(14) 0.045(2) 0.0141(14) 0.0063(18) 0.0069(14)
C24 0.038(2) 0.0395(16) 0.0278(17) 0.0109(13) 0.0123(16) 0.0132(15)
C29 0.034(2) 0.0426(17) 0.0362(19) 0.0097(15) 0.0043(17) 0.0040(15)
C11 0.033(2) 0.0394(16) 0.041(2) 0.0086(15) 0.0071(18) -0.0029(15)
C20 0.037(2) 0.0488(18) 0.042(2) 0.0000(16) 0.0058(19) -0.0059(16)
C19 0.047(2) 0.0395(16) 0.0297(18) 0.0051(14) 0.0097(18) 0.0094(16)
C36 0.037(2) 0.0398(17) 0.041(2) 0.0060(15) 0.0100(18) 0.0058(15)
C10 0.038(2) 0.0336(15) 0.0338(18) 0.0054(13) 0.0085(17) 0.0037(14)
C31 0.050(3) 0.055(2) 0.0329(19) 0.0144(16) -0.0010(19) 0.0041(18)
C27 0.038(2) 0.0538(19) 0.042(2) 0.0120(16) 0.0169(19) 0.0131(17)
C32 0.042(2) 0.0386(17) 0.038(2) 0.0074(15) 0.0057(19) -0.0012(15)
C41 0.042(2) 0.057(2) 0.037(2) 0.0182(16) 0.0055(19) 0.0161(17)
C13 0.032(2) 0.060(2) 0.054(2) 0.0187(18) 0.019(2) 0.0054(17)
C1 0.046(3) 0.0383(17) 0.058(2) 0.0165(16) 0.023(2) 0.0056(17)
C30 0.036(2) 0.055(2) 0.041(2) 0.0150(16) -0.0008(18) 0.0119(17)
C6 0.057(3) 0.0359(17) 0.048(2) 0.0111(16) 0.008(2) 0.0117(17)
C2 0.035(2) 0.0283(15) 0.072(3) 0.0231(17) 0.007(2) 0.0054(15)
C28 0.034(2) 0.064(2) 0.045(2) 0.0192(17) 0.0075(19) 0.0214(17)
C35 0.043(2) 0.054(2) 0.054(2) 0.0069(18) 0.018(2) 0.0087(17)
C15 0.046(2) 0.0518(19) 0.036(2) 0.0161(16) 0.0208(19) 0.0222(17)
C33 0.060(3) 0.056(2) 0.035(2) 0.0096(17) 0.016(2) 0.0024(19)
C14 0.042(3) 0.078(2) 0.048(2) 0.026(2) 0.028(2) 0.021(2)
C37 0.037(2) 0.060(2) 0.051(2) 0.0156(18) 0.011(2) 0.0179(17)
C18 0.075(3) 0.0458(19) 0.040(2) -0.0009(16) 0.013(2) 0.0056(19)
C16 0.072(3) 0.071(2) 0.040(2) 0.0128(19) 0.033(2) 0.032(2)
C34 0.054(3) 0.061(2) 0.047(2) 0.0061(18) 0.022(2) 0.007(2)
C17 0.090(4) 0.059(2) 0.040(2) -0.0036(18) 0.025(3) 0.021(2)
C5 0.089(4) 0.0384(19) 0.054(3) 0.0057(18) -0.002(3) 0.017(2)
C3 0.051(3) 0.0395(19) 0.093(3) 0.020(2) -0.001(3) -0.0036(19)
C4 0.064(3) 0.0353(18) 0.088(4) 0.013(2) -0.025(3) -0.007(2)

loop_
_atom_type_symbol
_atom_type_description
_atom_type_scat_dispersion_real
_atom_type_scat_dispersion_imag
_atom_type_scat_source
C C 0.0033 0.0016 'International Tables Vol C Tables 4.2.6.8 and 6.1.1.4'
H H 0.0000 0.0000 'International Tables Vol C Tables 4.2.6.8 and 6.1.1.4'
N N 0.0061 0.0033 'International Tables Vol C Tables 4.2.6.8 and 6.1.1.4'
O O 0.0106 0.0060 'International Tables Vol C Tables 4.2.6.8 and 6.1.1.4'
Cd Cd -0.8075 1.2024 'International Tables Vol C Tables 4.2.6.8 and 6.1.1.4'

loop_
_geom_angle_atom_site_label_1
_geom_angle_atom_site_label_2
_geom_angle_atom_site_label_3
_geom_angle
_geom_angle_site_symmetry_1
_geom_angle_site_symmetry_3
O2 Cd1 O2 77.78(8) 2_656 .
O2 Cd1 O3 135.82(8) 2_656 .
O2 Cd1 C25 112.18(8) 2_656 .
O2 Cd1 C25 101.97(8) . .
O2 Cd1 C8 27.69(8) . .
O2 Cd1 C8 93.88(8) 2_656 .
O4 Cd1 O2 86.31(8) . 2_656
O4 Cd1 O2 105.79(8) . .
O4 Cd1 O3 54.67(8) . .
O4 Cd1 O1 148.70(10) . .
O4 Cd1 C25 27.30(8) . .
O4 Cd1 C8 129.81(10) . .
O3 Cd1 O2 92.54(7) . .
O3 Cd1 C25 27.47(7) . .
O3 Cd1 C8 96.58(8) . .
O1 Cd1 O2 109.36(8) . 2_656
O1 Cd1 O2 54.59(7) . .
O1 Cd1 O3 98.62(8) . .
O1 Cd1 C25 125.13(9) . .
O1 Cd1 C8 26.90(8) . .
N1 Cd1 O2 153.66(8) . .
N1 Cd1 O2 103.29(8) . 2_656
N1 Cd1 O4 100.54(9) . .
N1 Cd1 O3 103.57(8) . .
N1 Cd1 O1 101.79(9) . .
N1 Cd1 C25 101.84(9) . .
N1 Cd1 C8 127.80(10) . .
C25 Cd1 C8 116.55(10) . .
Cd1 O2 Cd1 102.22(7) 2_656 .
C8 O2 Cd1 87.36(17) . .
C8 O2 Cd1 123.93(19) . 2_656
C25 O4 Cd1 97.69(19) . .
C25 O3 Cd1 86.56(19) . .
C8 O1 Cd1 98.57(17) . .
C7 N1 Cd1 130.8(2) . .
C1 N1 Cd1 124.0(2) . .
C1 N1 C7 105.1(3) . .
C1 N2 H2 125.9 . .
C1 N2 C2 108.3(3) . .
C2 N2 H2 125.9 . .
O4 C25 Cd1 55.01(17) . .
O4 C25 C26 119.2(3) . .
O3 C25 Cd1 65.97(18) . .
O3 C25 O4 120.6(3) . .
O3 C25 C26 120.1(3) . .
C26 C25 Cd1 172.1(2) . .
O2 C8 Cd1 64.95(14) . .
O2 C8 C9 118.8(3) . .
O1 C8 Cd1 54.54(13) . .
O1 C8 O2 119.5(2) . .
O1 C8 C9 121.5(3) . .
C9 C8 Cd1 175.20(19) . .
C38 C39 C40 120.2(3) . .
C29 C39 C38 121.1(3) . .
C29 C39 C40 118.7(3) . .
C39 C38 C41 117.5(3) . .
C26 C38 C39 117.7(3) . .
C26 C38 C41 124.7(3) . .
C23 C12 C13 118.4(3) . .
C11 C12 C23 119.3(3) . .
C11 C12 C13 122.2(3) . .
C21 C22 C23 117.4(2) . .
C9 C22 C23 117.6(3) . .
C9 C22 C21 124.9(2) . .
C12 C23 C22 120.7(3) . .
C12 C23 C24 119.8(2) . .
C22 C23 C24 119.4(3) . .
C38 C26 C25 122.9(3) . .
C27 C26 C25 117.3(3) . .
C27 C26 C38 119.7(3) . .
C22 C21 H21 118.7 . .
C20 C21 C22 122.6(3) . .
C20 C21 H21 118.7 . .
C36 C40 C39 120.4(3) . .
C36 C40 C32 119.3(3) . .
C32 C40 C39 120.3(3) . .
C22 C9 C8 123.6(3) . .
C10 C9 C8 116.4(3) . .
C10 C9 C22 120.0(2) . .
N1 C7 C2 108.2(3) . .
C6 C7 N1 130.2(3) . .
C6 C7 C2 121.6(3) . .
C23 C24 C15 119.5(3) . .
C19 C24 C23 121.0(2) . .
C19 C24 C15 119.4(3) . .
C39 C29 C30 119.1(3) . .
C28 C29 C39 118.5(3) . .
C28 C29 C30 122.3(3) . .
C12 C11 H11 119.9 . .
C10 C11 C12 120.1(3) . .
C10 C11 H11 119.9 . .
C21 C20 H20 119.5 . .
C21 C20 C19 121.1(3) . .
C19 C20 H20 119.5 . .
C24 C19 C20 118.2(3) . .
C24 C19 C18 120.0(3) . .
C18 C19 C20 121.8(3) . .
C40 C36 C37 118.0(3) . .
C35 C36 C40 119.4(3) . .
C35 C36 C37 122.6(3) . .
C9 C10 C11 122.1(3) . .
C9 C10 H10 118.9 . .
C11 C10 H10 118.9 . .
C32 C31 H31 119.4 . .
C30 C31 H31 119.4 . .
C30 C31 C32 121.2(3) . .
C26 C27 H27 118.8 . .
C28 C27 C26 122.4(3) . .
C28 C27 H27 118.8 . .
C40 C32 C31 118.7(3) . .
C33 C32 C40 118.9(3) . .
C33 C32 C31 122.4(3) . .
C38 C41 H41 119.3 . .
C37 C41 C38 121.4(3) . .
C37 C41 H41 119.3 . .
C12 C13 H13 119.4 . .
C14 C13 C12 121.3(3) . .
C14 C13 H13 119.4 . .
N1 C1 H1 123.5 . .
N2 C1 N1 113.0(3) . .
N2 C1 H1 123.5 . .
C29 C30 H30 119.0 . .
C31 C30 C29 121.9(3) . .
C31 C30 H30 119.0 . .
C7 C6 H6 121.7 . .
C5 C6 C7 116.6(4) . .
C5 C6 H6 121.7 . .
N2 C2 C7 105.5(3) . .
N2 C2 C3 133.2(3) . .
C3 C2 C7 121.3(4) . .
C29 C28 H28 119.8 . .
C27 C28 C29 120.4(3) . .
C27 C28 H28 119.8 . .
C36 C35 H35 119.7 . .
C34 C35 C36 120.5(4) . .
C34 C35 H35 119.7 . .
C14 C15 C24 118.5(3) . .
C16 C15 C24 118.1(3) . .
C16 C15 C14 123.4(3) . .
C32 C33 H33 119.5 . .
C34 C33 C32 121.0(4) . .
C34 C33 H33 119.5 . .
C13 C14 C15 122.3(3) . .
C13 C14 H14 118.9 . .
C15 C14 H14 118.9 . .
C36 C37 H37 118.8 . .
C41 C37 C36 122.5(3) . .
C41 C37 H37 118.8 . .
C19 C18 H18 120.2 . .
C17 C18 C19 119.7(4) . .
C17 C18 H18 120.2 . .
C15 C16 H16 119.2 . .
C17 C16 C15 121.6(3) . .
C17 C16 H16 119.2 . .
C35 C34 H34 119.7 . .
C33 C34 C35 120.7(3) . .
C33 C34 H34 119.7 . .
C18 C17 H17 119.4 . .
C16 C17 C18 121.1(3) . .
C16 C17 H17 119.4 . .
C6 C5 H5 119.5 . .
C6 C5 C4 121.0(4) . .
C4 C5 H5 119.5 . .
C2 C3 H3 121.4 . .
C4 C3 C2 117.1(4) . .
C4 C3 H3 121.4 . .
C5 C4 H4 118.8 . .
C3 C4 C5 122.4(4) . .
C3 C4 H4 118.8 . .

loop_
_geom_bond_atom_site_label_1
_geom_bond_atom_site_label_2
_geom_bond_distance
_geom_bond_site_symmetry_2
Cd1 O2 2.478(2) .
Cd1 O2 2.3074(19) 2_656
Cd1 O4 2.236(2) .
Cd1 O3 2.475(2) .
Cd1 O1 2.2502(19) .
Cd1 N1 2.223(3) .
Cd1 C25 2.705(3) .
Cd1 C8 2.732(3) .
O2 Cd1 2.3074(19) 2_656
O2 C8 1.271(3) .
O4 C25 1.252(4) .
O3 C25 1.250(3) .
O1 C8 1.250(4) .
N1 C7 1.393(4) .
N1 C1 1.322(4) .
N2 H2 0.8600 .
N2 C1 1.317(4) .
N2 C2 1.366(4) .
C25 C26 1.503(4) .
C8 C9 1.501(4) .
C39 C38 1.426(4) .
C39 C40 1.431(4) .
C39 C29 1.421(5) .
C38 C26 1.425(4) .
C38 C41 1.437(4) .
C12 C23 1.413(4) .
C12 C11 1.384(4) .
C12 C13 1.445(4) .
C22 C23 1.429(4) .
C22 C21 1.426(4) .
C22 C9 1.416(4) .
C23 C24 1.430(4) .
C26 C27 1.379(5) .
C21 H21 0.9300 .
C21 C20 1.347(4) .
C40 C36 1.406(5) .
C40 C32 1.423(5) .
C9 C10 1.377(4) .
C7 C6 1.385(4) .
C7 C2 1.401(4) .
C24 C19 1.400(4) .
C24 C15 1.431(4) .
C29 C30 1.435(4) .
C29 C28 1.397(4) .
C11 H11 0.9300 .
C11 C10 1.381(4) .
C20 H20 0.9300 .
C20 C19 1.431(4) .
C19 C18 1.402(4) .
C36 C35 1.397(4) .
C36 C37 1.427(5) .
C10 H10 0.9300 .
C31 H31 0.9300 .
C31 C32 1.433(5) .
C31 C30 1.332(4) .
C27 H27 0.9300 .
C27 C28 1.376(5) .
C32 C33 1.396(4) .
C41 H41 0.9300 .
C41 C37 1.344(4) .
C13 H13 0.9300 .
C13 C14 1.330(5) .
C1 H1 0.9300 .
C30 H30 0.9300 .
C6 H6 0.9300 .
C6 C5 1.382(5) .
C2 C3 1.374(5) .
C28 H28 0.9300 .
C35 H35 0.9300 .
C35 C34 1.380(5) .
C15 C14 1.415(5) .
C15 C16 1.400(5) .
C33 H33 0.9300 .
C33 C34 1.366(5) .
C14 H14 0.9300 .
C37 H37 0.9300 .
C18 H18 0.9300 .
C18 C17 1.382(5) .
C16 H16 0.9300 .
C16 C17 1.354(5) .
C34 H34 0.9300 .
C17 H17 0.9300 .
C5 H5 0.9300 .
C5 C4 1.400(6) .
C3 H3 0.9300 .
C3 C4 1.362(6) .
C4 H4 0.9300 .

loop_
_geom_torsion_atom_site_label_1
_geom_torsion_atom_site_label_2
_geom_torsion_atom_site_label_3
_geom_torsion_atom_site_label_4
_geom_torsion
_geom_torsion_site_symmetry_1
_geom_torsion_site_symmetry_2
_geom_torsion_site_symmetry_3
_geom_torsion_site_symmetry_4
Cd1 O2 C8 Cd1 102.96(17) 2_656 . . .
Cd1 O2 C8 O1 103.9(3) 2_656 . . .
Cd1 O2 C8 O1 1.0(3) . . . .
Cd1 O2 C8 C9 -80.3(3) 2_656 . . .
Cd1 O2 C8 C9 176.7(2) . . . .
Cd1 O4 C25 O3 -7.2(3) . . . .
Cd1 O4 C25 C26 173.6(2) . . . .
Cd1 O3 C25 O4 6.4(3) . . . .
Cd1 O3 C25 C26 -174.4(3) . . . .
Cd1 O1 C8 O2 -1.1(3) . . . .
Cd1 O1 C8 C9 -176.7(2) . . . .
Cd1 N1 C7 C6 -3.7(5) . . . .
Cd1 N1 C7 C2 175.9(2) . . . .
Cd1 N1 C1 N2 -176.3(2) . . . .
O2 C8 C9 C22 170.8(3) . . . .
O2 C8 C9 C10 -11.5(4) . . . .
O4 C25 C26 C38 -28.0(4) . . . .
O4 C25 C26 C27 154.1(3) . . . .
O3 C25 C26 C38 152.8(3) . . . .
O3 C25 C26 C27 -25.1(4) . . . .
O1 C8 C9 C22 -13.6(5) . . . .
O1 C8 C9 C10 164.1(3) . . . .
N1 C7 C6 C5 179.9(3) . . . .
N1 C7 C2 N2 0.3(3) . . . .
N1 C7 C2 C3 179.9(3) . . . .
N2 C2 C3 C4 179.9(3) . . . .
C25 C26 C27 C28 179.8(3) . . . .
C8 C9 C10 C11 -176.7(3) . . . .
C39 C38 C26 C25 -176.9(3) . . . .
C39 C38 C26 C27 1.0(4) . . . .
C39 C38 C41 C37 2.0(5) . . . .
C39 C40 C36 C35 -178.3(3) . . . .
C39 C40 C36 C37 2.2(5) . . . .
C39 C40 C32 C31 -0.9(4) . . . .
C39 C40 C32 C33 178.9(3) . . . .
C39 C29 C30 C31 -0.7(5) . . . .
C39 C29 C28 C27 0.3(5) . . . .
C38 C39 C40 C36 -0.8(4) . . . .
C38 C39 C40 C32 179.1(3) . . . .
C38 C39 C29 C30 -178.3(3) . . . .
C38 C39 C29 C28 2.5(5) . . . .
C38 C26 C27 C28 1.8(5) . . . .
C38 C41 C37 C36 -0.6(5) . . . .
C12 C23 C24 C19 -179.2(3) . . . .
C12 C23 C24 C15 -2.2(4) . . . .
C12 C11 C10 C9 1.6(5) . . . .
C12 C13 C14 C15 -1.7(5) . . . .
C22 C23 C24 C19 -1.9(4) . . . .
C22 C23 C24 C15 175.1(3) . . . .
C22 C21 C20 C19 -0.9(5) . . . .
C22 C9 C10 C11 1.1(5) . . . .
C23 C12 C11 C10 -1.6(5) . . . .
C23 C12 C13 C14 3.4(5) . . . .
C23 C22 C21 C20 -3.5(5) . . . .
C23 C22 C9 C8 174.0(3) . . . .
C23 C22 C9 C10 -3.6(4) . . . .
C23 C24 C19 C20 -2.5(5) . . . .
C23 C24 C19 C18 175.7(3) . . . .
C23 C24 C15 C14 3.8(5) . . . .
C23 C24 C15 C16 -174.5(3) . . . .
C26 C38 C41 C37 -175.9(3) . . . .
C26 C27 C28 C29 -2.5(5) . . . .
C21 C22 C23 C12 -177.9(3) . . . .
C21 C22 C23 C24 4.8(4) . . . .
C21 C22 C9 C8 -4.3(5) . . . .
C21 C22 C9 C10 178.0(3) . . . .
C21 C20 C19 C24 4.0(5) . . . .
C21 C20 C19 C18 -174.2(3) . . . .
C40 C39 C38 C26 176.8(3) . . . .
C40 C39 C38 C41 -1.3(4) . . . .
C40 C39 C29 C30 1.8(4) . . . .
C40 C39 C29 C28 -177.4(3) . . . .
C40 C36 C35 C34 -0.8(5) . . . .
C40 C36 C37 C41 -1.5(5) . . . .
C40 C32 C33 C34 -0.4(5) . . . .
C9 C22 C23 C12 3.6(4) . . . .
C9 C22 C23 C24 -173.6(3) . . . .
C9 C22 C21 C20 174.9(3) . . . .
C7 N1 C1 N2 0.4(4) . . . .
C7 C6 C5 C4 -0.2(5) . . . .
C7 C2 C3 C4 0.4(5) . . . .
C24 C19 C18 C17 -1.3(5) . . . .
C24 C15 C14 C13 -1.9(5) . . . .
C24 C15 C16 C17 -1.4(5) . . . .
C29 C39 C38 C26 -3.1(4) . . . .
C29 C39 C38 C41 178.8(3) . . . .
C29 C39 C40 C36 179.1(3) . . . .
C29 C39 C40 C32 -1.0(4) . . . .
C11 C12 C23 C22 -1.0(4) . . . .
C11 C12 C23 C24 176.2(3) . . . .
C11 C12 C13 C14 -174.1(3) . . . .
C20 C19 C18 C17 176.9(3) . . . .
C19 C24 C15 C14 -179.1(3) . . . .
C19 C24 C15 C16 2.6(5) . . . .
C19 C18 C17 C16 2.5(6) . . . .
C36 C40 C32 C31 179.0(3) . . . .
C36 C40 C32 C33 -1.2(4) . . . .
C36 C35 C34 C33 -0.8(5) . . . .
C31 C32 C33 C34 179.3(3) . . . .
C32 C40 C36 C35 1.8(5) . . . .
C32 C40 C36 C37 -177.7(3) . . . .
C32 C31 C30 C29 -1.2(5) . . . .
C32 C33 C34 C35 1.5(5) . . . .
C41 C38 C26 C25 1.1(5) . . . .
C41 C38 C26 C27 178.9(3) . . . .
C13 C12 C23 C22 -178.6(3) . . . .
C13 C12 C23 C24 -1.4(4) . . . .
C13 C12 C11 C10 175.9(3) . . . .
C1 N1 C7 C6 179.9(3) . . . .
C1 N1 C7 C2 -0.4(3) . . . .
C1 N2 C2 C7 -0.1(3) . . . .
C1 N2 C2 C3 -179.6(4) . . . .
C30 C29 C28 C27 -178.9(3) . . . .
C30 C31 C32 C40 2.0(5) . . . .
C30 C31 C32 C33 -177.8(3) . . . .
C6 C7 C2 N2 180.0(3) . . . .
C6 C7 C2 C3 -0.4(5) . . . .
C6 C5 C4 C3 0.2(6) . . . .
C2 N2 C1 N1 -0.2(4) . . . .
C2 C7 C6 C5 0.3(5) . . . .
C2 C3 C4 C5 -0.3(6) . . . .
C28 C29 C30 C31 178.5(3) . . . .
C35 C36 C37 C41 179.0(3) . . . .
C15 C24 C19 C20 -179.5(3) . . . .
C15 C24 C19 C18 -1.3(5) . . . .
C15 C16 C17 C18 -1.2(6) . . . .
C14 C15 C16 C17 -179.6(4) . . . .
C37 C36 C35 C34 178.6(3) . . . .
C16 C15 C14 C13 176.3(3) . . . .
